data_1536956
loop_
_publ_author_name
'Kraft, R.'
'Fickenscher, T.'
'Hoffmann, R.D.'
'Kotzyba, G.'
'Poettgen, R.'

_publ_section_title
;
 Intermetallic Rare Earth (RE) Magnesium Compounds REPdMg and RE2Pd2Mg
;
_journal_name_full Intermetallics
_journal_page_first 111
_journal_page_last 118
_journal_volume 11
_journal_year 2003
_chemical_formula_sum 'Mg0.89 Nd2 Pd2.11'
_chemical_name_systematic 'Nd2 Pd2.11 Mg0.89'
_space_group_IT_number 127
_symmetry_space_group_name_Hall '-P 4 2ab'
_symmetry_space_group_name_H-M 'P 4/m b m'
_cell_angle_alpha 90
_cell_angle_beta 90
_cell_angle_gamma 90
_cell_formula_units_Z 2
_cell_length_a 7.744
_cell_length_b 7.744
_cell_length_c 3.9337
_cell_volume 235.902
_citation_journal_id_ASTM IERME5
_cod_data_source_file Kraft_IERME5_2003_782.cif
_cod_data_source_block Mg0.89Nd2Pd2.11
_cod_original_cell_volume 235.9022
_cod_database_code 1536956

loop_
_symmetry_equiv_pos_as_xyz
x,y,z
-y,x,z
-x,-y,z
y,-x,z
x+1/2,-y+1/2,-z
y+1/2,x+1/2,-z
-x+1/2,y+1/2,-z
-y+1/2,-x+1/2,-z
-x,-y,-z
y,-x,-z
x,y,-z
-y,x,-z
-x-1/2,y-1/2,z
-y-1/2,-x-1/2,z
x-1/2,-y-1/2,z
y-1/2,x-1/2,z

loop_
_atom_site_label
_atom_site_type_symbol
_atom_site_fract_x
_atom_site_fract_y
_atom_site_fract_z
_atom_site_occupancy
_atom_site_U_iso_or_equiv
Nd1 Nd 0.17056 0.67056 0.5 1 0.0
Pd2 Pd 0 0 0 0.113 0.0
Mg1 Mg 0 0 0 0.887 0.0
Pd1 Pd 0.36927 0.86927 0 1 0.0
